data_2107059
loop_
_publ_author_name
'Albertsson, J.'
'Abrahams, S.C.'
'Kvick, A.'

_publ_section_title
;
 Atomic displacement, anharmonic thermal vibration, expansivity and
 pyroelectric coefficient thermal dependences in Zn O.
;
_journal_name_full 'Acta Crystallographica B (39,1983-)'
_journal_page_first 34
_journal_page_last 40
_journal_volume 45
_journal_year 1989
_chemical_formula_sum 'O Zn'
_chemical_name_systematic 'Zn O'
_space_group_IT_number 186
_symmetry_space_group_name_Hall 'P 6c -2c'
_symmetry_space_group_name_H-M 'P 63 m c'
_cell_angle_alpha 90
_cell_angle_beta 90
_cell_angle_gamma 120
_cell_formula_units_Z 2
_cell_length_a 3.2417
_cell_length_b 3.2417
_cell_length_c 5.1876
_cell_volume 47.211
_citation_journal_id_ASTM ASBSDK
_cod_data_source_file Albertsson_ASBSDK_1989_1783.cif
_cod_data_source_block O1Zn1
_cod_original_cell_volume 47.21095
_cod_original_formula_sum 'O1 Zn1'
_cod_database_code 2107059

loop_
_symmetry_equiv_pos_as_xyz
x,y,z
x-y,x,z+1/2
-y,x-y,z
-x,-y,z+1/2
-x+y,-x,z
y,-x+y,z+1/2
y,x,z+1/2
-x+y,y,z
-x,-x+y,z+1/2
-y,-x,z
x-y,-y,z+1/2
x,x-y,z

loop_
_atom_site_label
_atom_site_type_symbol
_atom_site_fract_x
_atom_site_fract_y
_atom_site_fract_z
_atom_site_occupancy
_atom_site_U_iso_or_equiv
Zn1 Zn+2 0.3333 0.6667 0 1 0.0
O1 O-2 0.3333 0.6667 0.3819 1 0.0
